data_2104030
loop_
_publ_author_name
'Redhammer, G\"unther J.'
'Ohashi, Haruo'
'Roth, Georg'

_publ_section_title
;
 Single-crystal structure refinement of NaTiSi~2~O~6~ clinopyroxene at
 low temperatures (298<<i>T</i><100K)
;
_journal_issue 6
_journal_name_full 'Acta Crystallographica Section B'
_journal_page_first 730
_journal_page_last 746
_journal_paper_doi 10.1107/S0108768103022018
_journal_volume 59
_journal_year 2003
_chemical_formula_moiety 'O6 Na1 Si2 Ti1'
_chemical_formula_sum 'Na O6 Si2 Ti'
_chemical_formula_weight 223.07
_space_group_IT_number 15
_symmetry_cell_setting monoclinic
_symmetry_space_group_name_Hall '-C 2yc'
_symmetry_space_group_name_H-M 'C 1 2/c 1'
_audit_creation_method 'WinGX routine CIF_UPDATE'
_cell_angle_alpha 90
_cell_angle_beta 106.75(2)
_cell_angle_gamma 90
_cell_formula_units_Z 4
_cell_length_a 9.700(3)
_cell_length_b 8.8833(19)
_cell_length_c 5.3059(17)
_cell_measurement_reflns_used 2872
_cell_measurement_temperature 298(2)
_cell_measurement_theta_max 32.28
_cell_measurement_theta_min 2.1
_cell_volume 437.8(2)
_computing_cell_refinement 'STOE X-AREA'
_computing_data_collection 'STOE X-AREA'
_computing_data_reduction 'STOE X-AREA'
_computing_structure_refinement 'shelxl-97 (sheldrick, 1997b)'
_computing_structure_solution 'SHELXS-97 (Sheldrick, 1997a)'
_diffrn_measured_fraction_theta_full 0.933
_diffrn_measured_fraction_theta_max 0.933
_diffrn_measurement_device '2-circle goniometer'
_diffrn_measurement_device_type 'STOE IPDS 2'
_diffrn_measurement_method 'rotation method'
_diffrn_radiation_type mok\a
_diffrn_radiation_wavelength 0.71073
_diffrn_reflns_av_R_equivalents 0.0258
_diffrn_reflns_limit_h_max 13
_diffrn_reflns_limit_h_min -11
_diffrn_reflns_limit_k_max 13
_diffrn_reflns_limit_k_min -11
_diffrn_reflns_limit_l_max 7
_diffrn_reflns_limit_l_min -7
_diffrn_reflns_number 2041
_diffrn_reflns_theta_full 31.92
_diffrn_reflns_theta_max 31.92
_diffrn_reflns_theta_min 3.17
_exptl_absorpt_coefficient_mu 2.55
_exptl_absorpt_correction_T_max 0.724
_exptl_absorpt_correction_T_min 0.616
_exptl_absorpt_correction_type empirical
_exptl_absorpt_process_details 'via equivalents'
_exptl_crystal_colour blue
_exptl_crystal_density_diffrn 3.385
_exptl_crystal_density_method 'not measured'
_exptl_crystal_description prismatic
_exptl_crystal_F_000 436
_exptl_crystal_size_max 0.17
_exptl_crystal_size_mid 0.10
_exptl_crystal_size_min 0.08
_refine_diff_density_max 0.441
_refine_diff_density_min -0.512
_refine_ls_extinction_coef 0.0248(18)
_refine_ls_extinction_expression fc^*^=kfc[1+0.001xfc^2^\l^3^/sin(2\q)]^-1/4^
_refine_ls_extinction_method shelxl
_refine_ls_goodness_of_fit_ref 1.067
_refine_ls_matrix_type full
_refine_ls_number_parameters 48
_refine_ls_number_reflns 709
_refine_ls_number_restraints 0
_refine_ls_restrained_S_all 1.067
_refine_ls_R_factor_gt 0.0189
_refine_ls_shift/su_max 0
_refine_ls_structure_factor_coef Fsqd
_refine_ls_weighting_details 'calc w=1/[\s^2^(fo^2^)+(0.0279p)^2^+0.1441p] where p=(fo^2^+2fc^2^)/3'
_refine_ls_weighting_scheme calc
_refine_ls_wR_factor_ref 0.0474
_reflns_number_gt 625
_reflns_number_total 709
_reflns_threshold_expression >2sigma(i)
_cod_data_source_file ws5001.cif
_cod_data_source_block 298
_cod_depositor_comments
;
The following automatic conversions were performed:
'_refine_ls_structure_factor_coef' value 'fsqd' changed to 'Fsqd'
according to '/home/saulius/struct/CIF-dictionaries/cif_core.dic'
dictionary named 'cif_core.dic' version 2.4.1 from
2010-06-29.

'_atom_site_adp_type' value 'uani' changed to 'Uani'
according to '/home/saulius/struct/CIF-dictionaries/cif_core.dic'
dictionary named 'cif_core.dic' version 2.4.1 from 2010-06-29 (6
times).

'_atom_site_refinement_flags' value 's' changed to 'S' according
to '/home/saulius/struct/CIF-dictionaries/cif_core.dic' dictionary named
'cif_core.dic' version 2.4.1 from 2010-06-29 (2 times).

Automatic conversion script
Id: cif_fix_enum 1527 2010-12-29 10:47:43Z saulius 

The following automatic conversions were performed:

'_refine_ls_structure_factor_coef' value 'fsqd' changed to 'Fsqd'
according to /home/saulius/struct/CIF-dictionaries/cif_core.dic
dictionary named 'cif_core.dic' version 2.4.1 from
2010-06-29.

'_atom_site_adp_type' value 'uani' changed to 'Uani'
according to /home/saulius/struct/CIF-dictionaries/cif_core.dic
dictionary named 'cif_core.dic' version 2.4.1 from 2010-06-29 (6
times).

'_atom_site_refinement_flags' value 's' changed to 'S'
according to /home/saulius/struct/CIF-dictionaries/cif_core.dic
dictionary named 'cif_core.dic' version 2.4.1 from 2010-06-29 (2
times).

Automatic conversion script
Id: cif_fix_values 1715 2011-07-08 13:25:40Z adriana 
;
_cod_original_sg_symbol_H-M C2/c
_cod_original_formula_sum 'Na1 O6 Si2 Ti1'
_cod_database_code 2104030
_cod_database_fobs_code 2104030

loop_
_symmetry_equiv_pos_as_xyz
'x, y, z'
'-x, y, -z+1/2'
'x+1/2, y+1/2, z'
'-x+1/2, y+1/2, -z+1/2'
'-x, -y, -z'
'x, -y, z-1/2'
'-x+1/2, -y+1/2, -z'
'x+1/2, -y+1/2, z-1/2'

loop_
_atom_site_label
_atom_site_fract_x
_atom_site_fract_y
_atom_site_fract_z
_atom_site_U_iso_or_equiv
_atom_site_adp_type
_atom_site_calc_flag
_atom_site_refinement_flags
_atom_site_occupancy
_atom_site_type_symbol
NA 0 0.30176(8) 0.25 0.01507(16) Uani d S 1 NA
Ti 0 0.90184(3) 0.25 0.00500(8) Uani d S 1 Ti
Si 0.29197(3) 0.08903(3) 0.24059(5) 0.00451(8) Uani d . 1 Si
O1 0.11697(9) 0.07920(9) 0.14561(15) 0.00634(15) Uani d . 1 o
O2 0.36078(10) 0.25273(10) 0.30335(15) 0.00895(17) Uani d . 1 o
O3 0.35188(9) 0.00785(10) 0.01511(14) 0.00794(16) Uani d . 1 o

loop_
_atom_site_aniso_label
_atom_site_aniso_U_11
_atom_site_aniso_U_22
_atom_site_aniso_U_33
_atom_site_aniso_U_12
_atom_site_aniso_U_13
_atom_site_aniso_U_23
NA 0.0191(4) 0.0110(3) 0.0112(3) 0 -0.0016(3) 0
Ti 0.00481(14) 0.00486(13) 0.00487(12) 0 0.00064(9) 0
Si 0.00447(16) 0.00556(14) 0.00329(13) -0.00052(9) 0.00077(10) -0.00021(8)
O1 0.0052(4) 0.0082(4) 0.0052(3) -0.0004(3) 0.0008(3) 0.0004(2)
O2 0.0098(4) 0.0081(4) 0.0089(3) -0.0029(3) 0.0026(3) -0.0008(2)
O3 0.0068(4) 0.0109(4) 0.0059(3) -0.0001(3) 0.0015(2) -0.0026(2)

loop_
_atom_type_symbol
_atom_type_description
_atom_type_scat_dispersion_real
_atom_type_scat_dispersion_imag
_atom_type_scat_source
NA NA 0.0362 0.0249 'international tables vol c tables 4.2.6.8 and 6.1.1.4'
Ti Ti 0.2776 0.4457 'international tables vol c tables 4.2.6.8 and 6.1.1.4'
Si Si 0.0817 0.0704 'international tables vol c tables 4.2.6.8 and 6.1.1.4'
O O 0.0106 0.006 'international tables vol c tables 4.2.6.8 and 6.1.1.4'

loop_
_geom_angle_atom_site_label_1
_geom_angle_atom_site_label_2
_geom_angle_atom_site_label_3
_geom_angle_site_symmetry_1
_geom_angle_site_symmetry_3
_geom_angle
O2 NA O2 8_455 7_556 156.87(5)
O2 NA O1 8_455 . 77.18(3)
O2 NA O1 7_556 . 83.94(4)
O2 NA O1 8_455 2 83.94(4)
O2 NA O1 7_556 2 77.18(3)
O1 NA O1 . 2 70.56(5)
O2 NA O3 8_455 4 137.16(4)
O2 NA O3 7_556 4 64.41(3)
O1 NA O3 . 4 118.97(3)
O1 NA O3 2 4 137.94(3)
O2 NA O3 8_455 3_455 64.41(3)
O2 NA O3 7_556 3_455 137.16(4)
O1 NA O3 . 3_455 137.94(3)
O1 NA O3 2 3_455 118.97(3)
O3 NA O3 4 3_455 82.58(5)
O2 NA O3 8_455 7 81.54(3)
O2 NA O3 7_556 7 112.70(3)
O1 NA O3 . 7 92.04(3)
O1 NA O3 2 7 159.48(3)
O3 NA O3 4 7 59.87(3)
O3 NA O3 3_455 7 66.87(4)
O2 NA O3 8_455 8_456 112.70(3)
O2 NA O3 7_556 8_456 81.54(3)
O1 NA O3 . 8_456 159.48(3)
O1 NA O3 2 8_456 92.04(3)
O3 NA O3 4 8_456 66.87(4)
O3 NA O3 3_455 8_456 59.87(3)
O3 NA O3 7 8_456 106.91(5)
O2 NA Si 8_455 7_556 168.63(3)
O2 NA Si 7_556 7_556 31.58(2)
O1 NA Si . 7_556 103.30(3)
O1 NA Si 2 7_556 107.03(3)
O3 NA Si 4 7_556 32.86(2)
O3 NA Si 3_455 7_556 111.02(4)
O3 NA Si 7 7_556 87.09(3)
O3 NA Si 8_456 7_556 70.69(3)
O2 NA Si 8_455 8_455 31.58(2)
O2 NA Si 7_556 8_455 168.63(3)
O1 NA Si . 8_455 107.03(3)
O1 NA Si 2 8_455 103.30(3)
O3 NA Si 4 8_455 111.02(4)
O3 NA Si 3_455 8_455 32.86(2)
O3 NA Si 7 8_455 70.69(3)
O3 NA Si 8_456 8_455 87.09(3)
Si NA Si 7_556 8_455 142.64(3)
O2 NA Ti 8_455 5_565 37.74(2)
O2 NA Ti 7_556 5_565 124.39(4)
O1 NA Ti . 5_565 40.50(2)
O1 NA Ti 2 5_565 80.83(3)
O3 NA Ti 4 5_565 134.86(2)
O3 NA Ti 3_455 5_565 98.11(3)
O3 NA Ti 7 5_565 78.80(2)
O3 NA Ti 8_456 5_565 149.887(19)
Si NA Ti 7_556 5_565 139.384(18)
Si NA Ti 8_455 5_565 66.53(2)
O2 NA Ti 8_455 5_566 124.39(4)
O2 NA Ti 7_556 5_566 37.74(2)
O1 NA Ti . 5_566 80.83(3)
O1 NA Ti 2 5_566 40.50(2)
O3 NA Ti 4 5_566 98.11(3)
O3 NA Ti 3_455 5_566 134.86(2)
O3 NA Ti 7 5_566 149.887(19)
O3 NA Ti 8_456 5_566 78.80(2)
Si NA Ti 7_556 5_566 66.53(2)
Si NA Ti 8_455 5_566 139.384(18)
Ti NA Ti 5_565 5_566 111.43(3)
O2 Ti O2 3_455 4 95.47(6)
O2 Ti O1 3_455 6_566 96.10(4)
O2 Ti O1 4 6_566 90.13(4)
O2 Ti O1 3_455 5_565 90.13(4)
O2 Ti O1 4 5_565 96.10(4)
O1 Ti O1 6_566 5_565 170.74(5)
O2 Ti O1 3_455 1_565 169.83(3)
O2 Ti O1 4 1_565 91.24(4)
O1 Ti O1 6_566 1_565 91.51(3)
O1 Ti O1 5_565 1_565 81.54(4)
O2 Ti O1 3_455 2_565 91.24(4)
O2 Ti O1 4 2_565 169.83(3)
O1 Ti O1 6_566 2_565 81.54(4)
O1 Ti O1 5_565 2_565 91.51(3)
O1 Ti O1 1_565 2_565 83.19(5)
O2 Ti Ti 3_455 5_576 94.83(3)
O2 Ti Ti 4 5_576 130.90(3)
O1 Ti Ti 6_566 5_576 41.03(3)
O1 Ti Ti 5_565 5_576 131.74(3)
O1 Ti Ti 1_565 5_576 86.48(3)
O1 Ti Ti 2_565 5_576 40.52(3)
O2 Ti Ti 3_455 5_575 130.90(3)
O2 Ti Ti 4 5_575 94.83(3)
O1 Ti Ti 6_566 5_575 131.74(3)
O1 Ti Ti 5_565 5_575 41.03(3)
O1 Ti Ti 1_565 5_575 40.52(3)
O1 Ti Ti 2_565 5_575 86.48(3)
Ti Ti Ti 5_576 5_575 113.36(3)
O2 Ti NA 3_455 5_565 84.45(3)
O2 Ti NA 4 5_565 48.63(3)
O1 Ti NA 6_566 5_565 138.38(3)
O1 Ti NA 5_565 5_565 48.96(3)
O1 Ti NA 1_565 5_565 94.35(3)
O1 Ti NA 2_565 5_565 140.06(3)
Ti Ti NA 5_576 5_565 179.035(15)
Ti Ti NA 5_575 5_565 67.60(2)
O2 Ti NA 3_455 5_566 48.63(3)
O2 Ti NA 4 5_566 84.45(3)
O1 Ti NA 6_566 5_566 48.96(3)
O1 Ti NA 5_565 5_566 138.38(3)
O1 Ti NA 1_565 5_566 140.06(3)
O1 Ti NA 2_565 5_566 94.35(3)
Ti Ti NA 5_576 5_566 67.60(2)
Ti Ti NA 5_575 5_566 179.035(15)
NA Ti NA 5_565 5_566 111.43(3)
O2 Ti NA 3_455 1_565 132.27(3)
O2 Ti NA 4 1_565 132.27(3)
O1 Ti NA 6_566 1_565 85.37(2)
O1 Ti NA 5_565 1_565 85.37(2)
O1 Ti NA 1_565 1_565 41.60(3)
O1 Ti NA 2_565 1_565 41.60(3)
Ti Ti NA 5_576 1_565 56.681(13)
Ti Ti NA 5_575 1_565 56.681(13)
NA Ti NA 5_565 1_565 124.284(15)
NA Ti NA 5_566 1_565 124.284(15)
O2 Si O1 . . 116.73(5)
O2 Si O3 . . 109.78(5)
O1 Si O3 . . 107.92(5)
O2 Si O3 . 6_556 105.79(5)
O1 Si O3 . 6_556 108.44(5)
O3 Si O3 . 6_556 107.85(4)
O2 Si NA . 7_556 52.45(3)
O1 Si NA . 7_556 131.33(4)
O3 Si NA . 7_556 120.45(4)
O3 Si NA 6_556 7_556 53.39(4)
O2 Si NA . 3_545 119.54(4)
O1 Si NA . 3_545 123.43(3)
O3 Si NA . 3_545 46.83(3)
O3 Si NA 6_556 3_545 61.06(4)
NA Si NA 7_556 3_545 89.25(3)
O2 Si NA . . 77.96(4)
O1 Si NA . . 40.49(3)
O3 Si NA . . 136.32(3)
O3 Si NA 6_556 . 111.02(4)
NA Si NA 7_556 . 98.72(2)
NA Si NA 3_545 . 161.64(2)
Si O1 Ti . 5_565 121.57(5)
Si O1 Ti . 1_545 123.45(5)
Ti O1 Ti 5_565 1_545 98.46(4)
Si O1 NA . . 113.63(4)
Ti O1 NA 5_565 . 90.54(3)
Ti O1 NA 1_545 . 103.13(4)
Si O2 Ti . 3_545 147.82(6)
Si O2 NA . 7_556 95.98(4)
Ti O2 NA 3_545 7_556 93.63(4)
Si O3 Si . 6 140.01(6)
Si O3 NA . 3_545 103.76(4)
Si O3 NA 6 3_545 93.75(5)
Si O3 NA . 7 115.82(5)
Si O3 NA 6 7 88.45(4)
NA O3 NA 3_545 7 113.13(4)

loop_
_geom_bond_atom_site_label_1
_geom_bond_atom_site_label_2
_geom_bond_site_symmetry_2
_geom_bond_distance
NA O2 8_455 2.4144(11)
NA O2 7_556 2.4144(11)
NA O1 . 2.4218(11)
NA O1 2 2.4218(11)
NA O3 4 2.4365(11)
NA O3 3_455 2.4365(11)
NA O3 7 2.8405(11)
NA O3 8_456 2.8405(11)
NA Si 7_556 3.0288(10)
NA Si 8_455 3.0288(10)
NA Ti 5_565 3.2108(8)
NA Ti 5_566 3.2108(8)
Ti O2 3_455 1.9694(10)
Ti O2 4 1.9694(10)
Ti O1 6_566 2.0853(11)
Ti O1 5_565 2.0853(11)
Ti O1 1_565 2.1068(9)
Ti O1 2_565 2.1068(9)
Ti Ti 5_576 3.1748(8)
Ti Ti 5_575 3.1748(8)
Ti NA 5_565 3.2108(9)
Ti NA 5_566 3.2108(8)
Ti NA 1_565 3.5526(11)
Si O2 . 1.5947(10)
Si O1 . 1.6278(11)
Si O3 . 1.6400(9)
Si O3 6_556 1.6468(9)
Si NA 7_556 3.0288(10)
Si NA 3_545 3.2447(9)
O1 Ti 5_565 2.0853(11)
O1 Ti 1_545 2.1068(9)
O2 Ti 3_545 1.9694(10)
O2 NA 7_556 2.4144(11)
O3 Si 6 1.6468(9)
O3 NA 3_545 2.4365(11)
O3 NA 7 2.8405(11)
